data_1100152
loop_
_publ_author_name
'Mohammad Abul-Haj'
'Miguel Quiros'
'Juan M. Salas'

_publ_section_title
;
 Structure of the adduct of bis(2,2'biimidazole)copper(II) perchlorate
 with 4,7-dihydro-1,2,4-triazolo[1,5-a]pyrimidine-7-one
;
_journal_issue 8
_journal_name_full 'Journal of Chemical Crystallography'
_journal_page_first 549
_journal_page_last 552
_journal_paper_doi 10.1023/B:JOCC.0000042024.70444.a0
_journal_volume 34
_journal_year 2004
_chemical_formula_sum 'C22 H20 Cl2 Cu N16 O10'
_chemical_formula_weight 802.98
_chemical_name_systematic
'bis(2,2'-biimidazole)copper(II) perchlorate bis(4,7-dihydro-1,2,4-triazolo[1,5-a]pyrimidine-7-one'
_space_group_IT_number 15
_symmetry_cell_setting monoclinic
_symmetry_space_group_name_Hall '-C 2yc'
_symmetry_space_group_name_H-M 'C 1 2/c 1'
_atom_sites_solution_hydrogens geom
_atom_sites_solution_primary heavy
_atom_sites_solution_secondary difmap
_cell_angle_alpha 90.00
_cell_angle_beta 103.690(8)
_cell_angle_gamma 90.00
_cell_formula_units_Z 4
_cell_length_a 19.666(2)
_cell_length_b 11.7586(8)
_cell_length_c 13.4808(9)
_cell_measurement_reflns_used 33
_cell_measurement_temperature 295(1)
_cell_measurement_theta_max 20.1
_cell_measurement_theta_min 12.5
_cell_volume 3028.8(5)
_diffrn_ambient_temperature 293(2)
_diffrn_detector_area_resol_mean ?
_diffrn_measured_fraction_theta_full 0.998
_diffrn_measured_fraction_theta_max 0.998
_diffrn_measurement_device_type 'STOE STADI4 4-circle-diffractometer'
_diffrn_measurement_method
; Scan width (omega) = 0.82 - 1.67, scan ratio 2theta:omega = 1.00
  I(Net) and sigma(I) from profile fitting (Clegg, 1981)
;
_diffrn_radiation_collimation '0.8 mm'
_diffrn_radiation_detector 'NaI(Tl) scintillation counter'
_diffrn_radiation_monochromator graphite
_diffrn_radiation_polarisn_norm 90
_diffrn_radiation_source 'fine-focus sealed tube'
_diffrn_radiation_type MoK\a
_diffrn_radiation_wavelength 0.71073
_diffrn_reflns_av_R_equivalents 0.0000
_diffrn_reflns_av_sigmaI/netI 0.0477
_diffrn_reflns_limit_h_max 26
_diffrn_reflns_limit_h_min -27
_diffrn_reflns_limit_k_max 16
_diffrn_reflns_limit_k_min 0
_diffrn_reflns_limit_l_max 18
_diffrn_reflns_limit_l_min 0
_diffrn_reflns_number 4407
_diffrn_reflns_theta_full 29.98
_diffrn_reflns_theta_max 29.98
_diffrn_reflns_theta_min 2.03
_diffrn_standards_decay_% 7.3
_diffrn_standards_interval_time 60
_diffrn_standards_number 3
_exptl_absorpt_coefficient_mu 0.983
_exptl_absorpt_correction_T_max 0.7873
_exptl_absorpt_correction_T_min 0.5556
_exptl_absorpt_correction_type empirical
_exptl_absorpt_process_details
;
    Psi Scan Reflections used    Mu * R = 0.16
    H   K   L   2Theta   Chi   Imin/Imax
    0   0   2     6.2    70.5    0.668
    0   0   4    12.5    70.5    0.775
   -5   1   6    19.6    75.4    0.822
   -2   2   7    22.4    75.8    0.824
   -6   2   7    23.7    71.5    0.803
   -2   0   8    24.4    79.5    0.822
    0   0   8    25.1    70.5    0.831
   -2   0  10    30.8    77.7    0.832
;
_exptl_crystal_colour green
_exptl_crystal_density_diffrn 1.761
_exptl_crystal_density_meas ?
_exptl_crystal_density_method 'not measured'
_exptl_crystal_description prismatic
_exptl_crystal_F_000 1628
_exptl_crystal_size_max 0.40
_exptl_crystal_size_mid 0.30
_exptl_crystal_size_min 0.15
_refine_diff_density_max 0.934
_refine_diff_density_min -1.016
_refine_diff_density_rms 0.109
_refine_ls_extinction_coef 0.0006(3)
_refine_ls_extinction_expression Fc^*^=kFc[1+0.001xFc^2^\l^3^/sin(2\q)]^-1/4^
_refine_ls_extinction_method SHELXL
_refine_ls_goodness_of_fit_ref 1.025
_refine_ls_hydrogen_treatment constr
_refine_ls_matrix_type full
_refine_ls_number_parameters 225
_refine_ls_number_reflns 4407
_refine_ls_number_restraints 20
_refine_ls_restrained_S_all 1.035
_refine_ls_R_factor_all 0.1388
_refine_ls_R_factor_gt 0.0806
_refine_ls_shift/su_max 0.000
_refine_ls_shift/su_mean 0.000
_refine_ls_structure_factor_coef Fsqd
_refine_ls_weighting_details 'calc w=1/[\s^2^(Fo^2^)+(0.0950P)^2^+20.0000P] where P=(Fo^2^+2Fc^2^)/3'
_refine_ls_weighting_scheme calc
_refine_ls_wR_factor_gt 0.1905
_refine_ls_wR_factor_ref 0.2456
_reflns_number_gt 2586
_reflns_number_total 4407
_reflns_threshold_expression >2sigma(I)
_cod_original_sg_symbol_H-M 'C 2/c'
_cod_database_code 1100152

loop_
_symmetry_equiv_pos_as_xyz
'x, y, z'
'-x, y, -z+1/2'
'x+1/2, y+1/2, z'
'-x+1/2, y+1/2, -z+1/2'
'-x, -y, -z'
'x, -y, z-1/2'
'-x+1/2, -y+1/2, -z'
'x+1/2, -y+1/2, z-1/2'

loop_
_atom_site_label
_atom_site_type_symbol
_atom_site_fract_x
_atom_site_fract_y
_atom_site_fract_z
_atom_site_U_iso_or_equiv
_atom_site_adp_type
_atom_site_occupancy
_atom_site_symmetry_multiplicity
_atom_site_calc_flag
_atom_site_refinement_flags
_atom_site_disorder_assembly
_atom_site_disorder_group
Cu Cu 0.5000 0.59382(7) 0.2500 0.0420(3) Uani 1 2 d S . .
N1I N 0.4693(2) 0.7034(4) 0.1342(3) 0.0436(10) Uani 1 1 d . . .
C2I C 0.4703(3) 0.8171(5) 0.1108(4) 0.0570(15) Uani 1 1 d . . .
H2I H 0.4908 0.8744 0.1554 0.068 Uiso 1 1 d R . .
C3I C 0.4364(3) 0.8307(5) 0.0115(4) 0.0565(14) Uani 1 1 d . . .
H3I H 0.4288 0.8992 -0.0239 0.068 Uiso 1 1 d R . .
N4I N 0.4154(2) 0.7262(4) -0.0263(3) 0.0491(11) Uani 1 1 d . . .
H4I H 0.3934 0.7109 -0.0879 0.059 Uiso 1 1 d R . .
C5I C 0.4357(3) 0.6517(4) 0.0486(3) 0.0410(11) Uani 1 1 d . . .
C6I C 0.4302(3) 0.5303(4) 0.0526(3) 0.0398(10) Uani 1 1 d . . .
N7I N 0.4035(2) 0.4529(4) -0.0174(3) 0.0473(10) Uani 1 1 d . . .
H7I H 0.3830 0.4664 -0.0800 0.057 Uiso 1 1 d R . .
C8I C 0.4139(3) 0.3477(5) 0.0278(4) 0.0541(14) Uani 1 1 d . . .
H8I H 0.4003 0.2779 -0.0030 0.065 Uiso 1 1 d R . .
C9I C 0.4474(3) 0.3663(5) 0.1268(4) 0.0519(13) Uani 1 1 d . . .
H9I H 0.4609 0.3102 0.1761 0.062 Uiso 1 1 d R . .
N10I N 0.4586(2) 0.4808(4) 0.1424(3) 0.0436(10) Uani 1 1 d . . .
N1 N 0.3496(3) 0.6636(4) 0.2746(3) 0.0500(11) Uani 1 1 d . . .
C2 C 0.3352(3) 0.7598(5) 0.2229(4) 0.0522(13) Uani 1 1 d . . .
H2 H 0.3516 0.8296 0.2510 0.063 Uiso 1 1 d R . .
N3 N 0.2947(2) 0.7513(4) 0.1261(3) 0.0487(11) Uani 1 1 d . . .
C3A C 0.2822(3) 0.6411(4) 0.1182(4) 0.0425(11) Uani 1 1 d . . .
N4 N 0.2457(3) 0.5787(4) 0.0391(3) 0.0505(11) Uani 1 1 d . . .
H4 H 0.2262 0.6109 -0.0179 0.061 Uiso 1 1 d R . .
C5 C 0.2406(3) 0.4650(5) 0.0514(4) 0.0516(13) Uani 1 1 d . . .
H5 H 0.2137 0.4227 -0.0020 0.062 Uiso 1 1 d R . .
C6 C 0.2721(3) 0.4103(5) 0.1374(4) 0.0509(13) Uani 1 1 d . . .
H6 H 0.2671 0.3318 0.1406 0.061 Uiso 1 1 d R . .
C7 C 0.3124(3) 0.4686(4) 0.2244(4) 0.0445(11) Uani 1 1 d . . .
O7 O 0.3443(2) 0.4307(3) 0.3062(3) 0.0540(10) Uani 1 1 d . . .
N8 N 0.3141(2) 0.5860(3) 0.2051(3) 0.0406(9) Uani 1 1 d . . .
Cl Cl 0.36980(9) 0.08321(11) 0.22556(11) 0.0587(4) Uani 1 1 d D . .
O1P O 0.4155(3) 0.0096(5) 0.2966(4) 0.0690(17) Uiso 0.67 1 d PD A 1
O2P O 0.3056(3) 0.0194(6) 0.1810(5) 0.0760(18) Uiso 0.67 1 d PD A 1
O3P O 0.4021(4) 0.1129(6) 0.1435(5) 0.100(2) Uiso 0.67 1 d PD A 1
O4P O 0.3498(4) 0.1805(5) 0.2740(5) 0.0789(19) Uiso 0.67 1 d PD A 1
O1P' O 0.3857(6) 0.0016(8) 0.3076(7) 0.0690(17) Uiso 0.33 1 d PD A 2
O2P' O 0.2957(3) 0.0927(12) 0.1868(9) 0.0760(18) Uiso 0.33 1 d PD A 2
O3P' O 0.4034(6) 0.0532(10) 0.1457(7) 0.100(2) Uiso 0.33 1 d PD A 2
O4P' O 0.3950(7) 0.1942(6) 0.2661(9) 0.0789(19) Uiso 0.33 1 d PD A 2

loop_
_atom_site_aniso_label
_atom_site_aniso_U_11
_atom_site_aniso_U_22
_atom_site_aniso_U_33
_atom_site_aniso_U_23
_atom_site_aniso_U_13
_atom_site_aniso_U_12
Cu 0.0514(5) 0.0428(5) 0.0263(4) 0.000 -0.0019(3) 0.000
N1I 0.056(3) 0.040(2) 0.0299(18) 0.0014(16) -0.0006(17) 0.0000(19)
C2I 0.066(4) 0.050(3) 0.048(3) 0.007(2) -0.001(3) -0.009(3)
C3I 0.070(4) 0.046(3) 0.049(3) 0.011(2) 0.004(3) 0.002(3)
N4I 0.060(3) 0.053(3) 0.0291(19) 0.0079(18) -0.0006(18) 0.004(2)
C5I 0.044(3) 0.046(3) 0.029(2) 0.0013(19) 0.0004(18) 0.003(2)
C6I 0.045(3) 0.045(3) 0.027(2) 0.0014(19) 0.0023(18) 0.002(2)
N7I 0.054(3) 0.055(3) 0.0291(19) -0.0027(18) 0.0026(18) 0.002(2)
C8I 0.064(4) 0.049(3) 0.044(3) -0.010(2) 0.004(3) -0.003(3)
C9I 0.065(4) 0.044(3) 0.042(3) -0.003(2) 0.003(2) -0.001(3)
N10I 0.052(2) 0.044(2) 0.0299(18) -0.0004(16) 0.0004(17) 0.0002(19)
N1 0.067(3) 0.041(2) 0.033(2) 0.0031(18) -0.0062(19) -0.004(2)
C2 0.071(4) 0.039(3) 0.041(3) 0.005(2) 0.003(2) -0.005(3)
N3 0.059(3) 0.042(2) 0.040(2) 0.0082(18) 0.0022(19) 0.003(2)
C3A 0.043(3) 0.044(3) 0.037(2) 0.008(2) 0.002(2) 0.003(2)
N4 0.060(3) 0.052(3) 0.0296(19) 0.0066(18) -0.0077(18) 0.002(2)
C5 0.060(3) 0.048(3) 0.038(3) -0.001(2) -0.006(2) -0.005(3)
C6 0.065(3) 0.044(3) 0.037(2) 0.001(2) 0.000(2) -0.001(2)
C7 0.057(3) 0.041(3) 0.033(2) 0.006(2) 0.005(2) 0.005(2)
O7 0.079(3) 0.042(2) 0.0328(17) 0.0078(14) -0.0042(17) 0.0049(18)
N8 0.051(2) 0.036(2) 0.0291(18) 0.0050(15) -0.0022(16) 0.0031(17)
Cl 0.0831(10) 0.0411(7) 0.0455(7) -0.0040(5) 0.0023(7) 0.0033(6)

loop_
_atom_type_symbol
_atom_type_description
_atom_type_scat_dispersion_real
_atom_type_scat_dispersion_imag
_atom_type_scat_source
C C 0.0033 0.0016 'International Tables Vol C Tables 4.2.6.8 and 6.1.1.4'
H H 0.0000 0.0000 'International Tables Vol C Tables 4.2.6.8 and 6.1.1.4'
N N 0.0061 0.0033 'International Tables Vol C Tables 4.2.6.8 and 6.1.1.4'
O O 0.0106 0.0060 'International Tables Vol C Tables 4.2.6.8 and 6.1.1.4'
Cl Cl 0.1484 0.1585 'International Tables Vol C Tables 4.2.6.8 and 6.1.1.4'
Cu Cu 0.3201 1.2651 'International Tables Vol C Tables 4.2.6.8 and 6.1.1.4'

loop_
_geom_angle_atom_site_label_1
_geom_angle_atom_site_label_2
_geom_angle_atom_site_label_3
_geom_angle
_geom_angle_site_symmetry_1
_geom_angle_site_symmetry_3
_geom_angle_publ_flag
N10I Cu N10I 96.4(2) . 2_655 ?
N10I Cu N1I 172.47(18) . 2_655 ?
N10I Cu N1I 82.30(17) . . ?
N1I Cu N1I 99.9(2) 2_655 . ?
C5I N1I C2I 106.0(4) . . ?
C5I N1I Cu 112.1(3) . . ?
C2I N1I Cu 141.9(4) . . ?
C3I C2I N1I 108.2(5) . . ?
C2I C3I N4I 107.3(5) . . ?
C5I N4I C3I 107.6(4) . . ?
N4I C5I N1I 110.9(5) . . ?
N4I C5I C6I 132.5(5) . . ?
N1I C5I C6I 116.6(4) . . ?
N7I C6I N10I 110.8(4) . . ?
N7I C6I C5I 132.6(4) . . ?
N10I C6I C5I 116.6(4) . . ?
C6I N7I C8I 108.1(4) . . ?
C9I C8I N7I 106.1(5) . . ?
C8I C9I N10I 109.4(5) . . ?
C6I N10I C9I 105.6(4) . . ?
C6I N10I Cu 112.3(3) . . ?
C9I N10I Cu 142.1(3) . . ?
C2 N1 N8 101.4(4) . . ?
N1 C2 N3 116.5(5) . . ?
C3A N3 C2 101.8(4) . . ?
N3 C3A N4 130.5(5) . . ?
N3 C3A N8 111.2(4) . . ?
N4 C3A N8 118.3(5) . . ?
C3A N4 C5 118.6(4) . . ?
C6 C5 N4 123.2(5) . . ?
C5 C6 C7 122.2(5) . . ?
O7 C7 N8 119.8(5) . . ?
O7 C7 C6 129.5(5) . . ?
N8 C7 C6 110.7(4) . . ?
C3A N8 N1 109.2(4) . . ?
C3A N8 C7 127.0(4) . . ?
N1 N8 C7 123.8(4) . . ?
O2P' Cl O3P' 110.8(4) . . ?
O4P Cl O1P 112.1(3) . . ?
O2P' Cl O1P' 110.4(4) . . ?
O3P' Cl O1P' 110.9(4) . . ?
O4P Cl O3P 112.2(3) . . ?
O1P Cl O3P 109.7(3) . . ?
O2P' Cl O4P' 107.1(8) . . ?
O3P' Cl O4P' 109.0(4) . . ?
O1P' Cl O4P' 108.4(4) . . ?
O4P Cl O2P 107.2(5) . . ?
O1P Cl O2P 107.8(3) . . ?
O3P Cl O2P 107.5(3) . . ?

loop_
_geom_bond_atom_site_label_1
_geom_bond_atom_site_label_2
_geom_bond_distance
_geom_bond_site_symmetry_2
_geom_bond_publ_flag
Cu N10I 1.993(4) . ?
Cu N1I 2.004(4) . ?
N1I C5I 1.333(6) . ?
N1I C2I 1.374(7) . ?
C2I C3I 1.356(8) . ?
C3I N4I 1.357(7) . ?
N4I C5I 1.325(6) . ?
C5I C6I 1.433(7) . ?
C6I N7I 1.327(6) . ?
C6I N10I 1.340(6) . ?
N7I C8I 1.372(7) . ?
C8I C9I 1.359(7) . ?
C9I N10I 1.373(7) . ?
N1 C2 1.324(6) . ?
N1 N8 1.374(6) . ?
C2 N3 1.362(7) . ?
N3 C3A 1.319(7) . ?
C3A N4 1.352(6) . ?
C3A N8 1.355(6) . ?
N4 C5 1.354(7) . ?
C5 C6 1.342(7) . ?
C6 C7 1.426(7) . ?
C7 O7 1.217(6) . ?
C7 N8 1.406(6) . ?
Cl O4P 1.418(5) . ?
Cl O2P' 1.432(6) . ?
Cl O3P' 1.433(5) . ?
Cl O1P 1.438(4) . ?
Cl O1P' 1.442(5) . ?
Cl O3P 1.442(5) . ?
Cl O4P' 1.456(6) . ?
Cl O2P 1.469(5) . ?

loop_
_geom_hbond_atom_site_label_D
_geom_hbond_atom_site_label_H
_geom_hbond_atom_site_label_A
_geom_hbond_distance_DH
_geom_hbond_distance_HA
_geom_hbond_distance_DA
_geom_hbond_angle_DHA
_geom_hbond_site_symmetry_A
N4 H4 N3 0.86 2.15 2.957(6) 155.3 7_565
N4I H4I O7 0.86 2.26 2.995(6) 143.9 6_565
N4I H4I O4P 0.86 2.25 2.911(8) 133.2 6_565
N4I H4I O4P' 0.86 2.27 2.887(11) 128.8 6_565
N7I H7I O7 0.86 1.96 2.752(6) 152.6 6_565
